data_1505956
loop_
_publ_author_name
'El-Awa, Ahmad'
'Fuchs, Philip'

_publ_section_title
;
 Double lawton SN2'addition to epoxyvinyl sulfones: selective construction
 of the stereotetrads of aplyronine A.
;
_journal_issue 14
_journal_name_full 'Organic letters'
_journal_page_first 2905
_journal_page_last 2908
_journal_paper_doi 10.1021/ol060530l
_journal_volume 8
_journal_year 2006
_chemical_absolute_configuration ad
_chemical_formula_moiety 'C25 H38 N2 O4 S1 Si1'
_chemical_formula_sum 'C25 H38 N2 O4 S Si'
_chemical_formula_weight 490.74
_chemical_name_systematic ' ?'
_space_group_IT_number 4
_symmetry_cell_setting monoclinic
_symmetry_space_group_name_Hall 'P 2yb'
_symmetry_space_group_name_H-M 'P 1 21 1'
_atom_type_scat_source 'International Tables for Crystallography (Vol C)'
_cell_angle_alpha 90.00
_cell_angle_beta 100.951(5)
_cell_angle_gamma 90.00
_cell_formula_units_Z 2
_cell_length_a 7.9018(7)
_cell_length_b 13.9786(14)
_cell_length_c 12.2708(11)
_cell_measurement_reflns_used 12484
_cell_measurement_temperature 150
_cell_measurement_theta_max 27
_cell_measurement_theta_min 2
_cell_volume 1330.7(2)
_computing_cell_refinement DENZO/SCALEPACK_(Otwinowski,_1996)
_computing_data_collection Collect_(Nonius,_1998)
_computing_data_reduction DENZO/SCALEPACK_(Otwinowski,_1996)
_computing_molecular_graphics
;
    ORTEP (Johnson, 1976)
    PLATON (Spek, 1997)
;
_computing_structure_refinement SHELX97_(Sheldrick,_1997)
_computing_structure_solution Direct_methods_(SIR2004,_Burla_et_al.,_2005)
_diffrn_ambient_temperature 150
_diffrn_measured_fraction_theta_full 0.9835
_diffrn_measured_fraction_theta_max 0.9652
_diffrn_measurement_device_type Nonius_KappaCCD
_diffrn_measurement_method \w
_diffrn_radiation_monochromator 'graphite 002'
_diffrn_radiation_type MO-K\a
_diffrn_radiation_wavelength 0.71073
_diffrn_reflns_av_R_equivalents 0.070
_diffrn_reflns_limit_h_max 9
_diffrn_reflns_limit_h_min -9
_diffrn_reflns_limit_k_max 16
_diffrn_reflns_limit_k_min -18
_diffrn_reflns_limit_l_max 15
_diffrn_reflns_limit_l_min -15
_diffrn_reflns_number 12484
_diffrn_reflns_theta_full 26.4
_diffrn_reflns_theta_max 27.50
_diffrn_reflns_theta_min 2.23
_exptl_absorpt_coefficient_mu 0.190
_exptl_absorpt_correction_T_max 0.9649
_exptl_absorpt_correction_T_min 0.9182
_exptl_absorpt_correction_type multi-scan_(Otwinowski_&_Minor,_1997)
_exptl_crystal_colour_primary colourless
_exptl_crystal_density_diffrn 1.225
_exptl_crystal_description plate
_exptl_crystal_F_000 528
_exptl_crystal_size_max 0.30
_exptl_crystal_size_mid 0.28
_exptl_crystal_size_min 0.19
_refine_diff_density_max 0.20
_refine_diff_density_min -0.30
_refine_ls_abs_structure_details 'Flack H. D. (1983), Acta Cryst. A39, 876-881'
_refine_ls_abs_structure_Flack 0.10(7)
_refine_ls_extinction_method none
_refine_ls_goodness_of_fit_ref 1.034
_refine_ls_hydrogen_treatment mixed
_refine_ls_matrix_type full
_refine_ls_number_parameters 310
_refine_ls_number_reflns 5391
_refine_ls_number_restraints 1
_refine_ls_R_factor_all 0.077
_refine_ls_R_factor_gt 0.044
_refine_ls_shift/su_max 0.001
_refine_ls_structure_factor_coef Fsqd
_refine_ls_weighting_details '1/[\s^2^(Fo^2^)+(0.0182P)^2^+0.0000P] where P=(Fo^2^+2Fc^2^)/3  '
_refine_ls_weighting_scheme calc
_refine_ls_wR_factor_gt 0.075
_refine_ls_wR_factor_ref 0.082
_reflns_Friedel_coverage 0.8622
_reflns_number_gt 3731
_reflns_number_total 5391
_reflns_threshold_expression >2.0\s(I)
_cod_data_source_file ol060530lrom20060303_100849.cif
_cod_data_source_block 4200
_cod_depositor_comments
;
The following automatic conversions were performed:

'_refine_ls_weighting_scheme' value 'calc ' changed to 'calc'
according to /home/saulius/struct/CIF-dictionaries/cif_core.dic
dictionary named 'cif_core.dic' version 2.4.1 from 2010-06-29.

Automatic conversion script
Id: cif_fix_values 1715 2011-07-08 13:25:40Z adriana 
;
_cod_original_formula_sum 'C25 H38 N2 O4 S1 Si1'
_cod_database_code 1505956

loop_
_symmetry_equiv_pos_as_xyz
'x, y, z'
'-x, y+1/2, -z'

loop_
_atom_site_label
_atom_site_type_symbol
_atom_site_fract_x
_atom_site_fract_y
_atom_site_fract_z
_atom_site_U_iso_or_equiv
_atom_site_adp_type
_atom_site_occupancy
_atom_site_symmetry_multiplicity
_atom_site_calc_flag
_atom_site_refinement_flags
S(5) S 0.28918(8) 0.17442(5) 0.10992(5) 0.03004(18) Uani 1 1 d .
Si(1) Si 0.82067(9) 0.26784(6) 0.68749(6) 0.0309(2) Uani 1 1 d .
O(11) O 0.7496(2) 0.19048(13) 0.58656(12) 0.0306(5) Uani 1 1 d .
O(31) O 0.8624(2) 0.25082(14) 0.26584(15) 0.0315(5) Uani 1 1 d .
O(51) O 0.1432(2) 0.13513(14) 0.15129(15) 0.0361(5) Uani 1 1 d .
O(52) O 0.3494(3) 0.12552(14) 0.02059(15) 0.0385(5) Uani 1 1 d .
N(61) N 0.4502(3) 0.33985(15) 0.31594(16) 0.0244(5) Uani 1 1 d .
N(62) N 0.5956(3) 0.37295(16) 0.28195(17) 0.0264(5) Uani 1 1 d .
C(1) C 0.7057(3) 0.2085(2) 0.46892(19) 0.0255(6) Uani 1 1 d .
C(2) C 0.8054(3) 0.1379(2) 0.4090(2) 0.0289(7) Uani 1 1 d .
C(3) C 0.7917(3) 0.1593(2) 0.28460(19) 0.0284(6) Uani 1 1 d .
C(4) C 0.6163(3) 0.15165(18) 0.2100(2) 0.0269(6) Uani 1 1 d .
C(5) C 0.4650(3) 0.1856(2) 0.22351(18) 0.0250(6) Uani 1 1 d .
C(6) C 0.4216(3) 0.23706(18) 0.32361(19) 0.0225(6) Uani 1 1 d .
C(7) C 0.5100(3) 0.19688(19) 0.43613(19) 0.0257(6) Uani 1 1 d .
C(12) C 0.9827(4) 0.3501(3) 0.6472(3) 0.0555(10) Uani 1 1 d .
C(13) C 0.9218(4) 0.1901(3) 0.8053(2) 0.0521(9) Uani 1 1 d .
C(14) C 0.6388(3) 0.3390(2) 0.7267(2) 0.0337(7) Uani 1 1 d .
C(15) C 0.7067(4) 0.3923(2) 0.8367(2) 0.0454(8) Uani 1 1 d .
C(16) C 0.4903(3) 0.2740(2) 0.7442(2) 0.0453(8) Uani 1 1 d .
C(17) C 0.5709(4) 0.4136(2) 0.6371(3) 0.0545(9) Uani 1 1 d .
C(21) C 0.9984(3) 0.1360(2) 0.4624(2) 0.0397(8) Uani 1 1 d .
C(51) C 0.2409(3) 0.2943(2) 0.0701(2) 0.0275(7) Uani 1 1 d .
C(52) C 0.0857(3) 0.3349(2) 0.0844(2) 0.0319(7) Uani 1 1 d .
C(53) C 0.0505(4) 0.4280(2) 0.0524(2) 0.0374(7) Uani 1 1 d .
C(54) C 0.1692(4) 0.4811(2) 0.0077(2) 0.0422(8) Uani 1 1 d .
C(55) C 0.3258(4) 0.4407(2) -0.0030(3) 0.0480(9) Uani 1 1 d .
C(56) C 0.3609(4) 0.3469(2) 0.0262(2) 0.0369(7) Uani 1 1 d .
C(63) C 0.5855(3) 0.4678(2) 0.2856(2) 0.0271(6) Uani 1 1 d .
C(64) C 0.4355(3) 0.4963(2) 0.3231(2) 0.0306(7) Uani 1 1 d .
C(65) C 0.3514(3) 0.4136(2) 0.3407(2) 0.0262(6) Uani 1 1 d .
C(631) C 0.7219(3) 0.5287(2) 0.2506(2) 0.0364(7) Uani 1 1 d .
C(651) C 0.1875(3) 0.3986(2) 0.3834(2) 0.0370(7) Uani 1 1 d .
H(1) H 0.7385 0.2755 0.4532 0.031 Uiso 1 1 calc R
H(2) H 0.7574 0.0725 0.4162 0.035 Uiso 1 1 calc R
H(3) H 0.8663 0.1109 0.2565 0.034 Uiso 1 1 calc R
H(4) H 0.6142 0.1171 0.1431 0.032 Uiso 1 1 calc R
H(6) H 0.2950 0.2284 0.3196 0.027 Uiso 1 1 calc R
H(31) H 0.790(4) 0.291(2) 0.276(3) 0.057(11) Uiso 1 1 d .
H(52) H 0.0053 0.2986 0.1159 0.038 Uiso 1 1 calc R
H(53) H -0.0555 0.4562 0.0610 0.045 Uiso 1 1 calc R
H(54) H 0.1433 0.5451 -0.0156 0.051 Uiso 1 1 calc R
H(55) H 0.4088 0.4780 -0.0306 0.058 Uiso 1 1 calc R
H(56) H 0.4662 0.3184 0.0165 0.044 Uiso 1 1 calc R
H(64) H 0.3997 0.5599 0.3340 0.037 Uiso 1 1 calc R
H(7A) H 0.4572 0.2277 0.4942 0.031 Uiso 1 1 calc R
H(7B) H 0.4833 0.1277 0.4371 0.031 Uiso 1 1 calc R
H(12A) H 1.0814 0.3131 0.6328 0.083 Uiso 1 1 calc R
H(12B) H 1.0216 0.3956 0.7076 0.083 Uiso 1 1 calc R
H(12C) H 0.9306 0.3852 0.5801 0.083 Uiso 1 1 calc R
H(13A) H 0.8344 0.1475 0.8257 0.078 Uiso 1 1 calc R
H(13B) H 0.9707 0.2301 0.8691 0.078 Uiso 1 1 calc R
H(13C) H 1.0135 0.1518 0.7831 0.078 Uiso 1 1 calc R
H(15A) H 0.8036 0.4334 0.8278 0.068 Uiso 1 1 calc R
H(15B) H 0.7453 0.3457 0.8959 0.068 Uiso 1 1 calc R
H(15C) H 0.6142 0.4316 0.8563 0.068 Uiso 1 1 calc R
H(16A) H 0.4024 0.3122 0.7707 0.068 Uiso 1 1 calc R
H(16B) H 0.5341 0.2248 0.7993 0.068 Uiso 1 1 calc R
H(16C) H 0.4395 0.2433 0.6737 0.068 Uiso 1 1 calc R
H(17A) H 0.5332 0.3814 0.5656 0.082 Uiso 1 1 calc R
H(17B) H 0.6629 0.4592 0.6309 0.082 Uiso 1 1 calc R
H(17C) H 0.4734 0.4479 0.6575 0.082 Uiso 1 1 calc R
H(21A) H 1.0597 0.0934 0.4197 0.060 Uiso 1 1 calc R
H(21B) H 1.0122 0.1126 0.5389 0.060 Uiso 1 1 calc R
H(21C) H 1.0461 0.2007 0.4625 0.060 Uiso 1 1 calc R
H(63A) H 0.8233 0.4893 0.2470 0.055 Uiso 1 1 calc R
H(63B) H 0.7541 0.5803 0.3045 0.055 Uiso 1 1 calc R
H(63C) H 0.6773 0.5561 0.1772 0.055 Uiso 1 1 calc R
H(65A) H 0.1090 0.3583 0.3312 0.056 Uiso 1 1 calc R
H(65B) H 0.1328 0.4605 0.3908 0.056 Uiso 1 1 calc R
H(65C) H 0.2136 0.3670 0.4560 0.056 Uiso 1 1 calc R

loop_
_atom_site_aniso_label
_atom_site_aniso_U_11
_atom_site_aniso_U_22
_atom_site_aniso_U_33
_atom_site_aniso_U_12
_atom_site_aniso_U_13
_atom_site_aniso_U_23
S(5) 0.0351(4) 0.0276(4) 0.0267(3) -0.0024(3) 0.0041(3) -0.0048(3)
Si(1) 0.0318(4) 0.0324(5) 0.0269(4) -0.0020(4) 0.0018(3) -0.0028(4)
O(11) 0.0408(10) 0.0275(12) 0.0217(9) -0.0060(9) 0.0015(8) 0.0009(9)
O(31) 0.0313(11) 0.0270(13) 0.0385(11) 0.0012(10) 0.0124(9) 0.0012(9)
O(51) 0.0331(10) 0.0339(13) 0.0410(11) -0.0142(9) 0.0059(9) -0.0016(9)
O(52) 0.0514(12) 0.0375(13) 0.0264(10) 0.0053(10) 0.0066(9) -0.0114(9)
N(61) 0.0250(12) 0.0195(13) 0.0287(12) -0.0021(10) 0.0054(10) -0.0023(10)
N(62) 0.0279(12) 0.0259(15) 0.0264(12) -0.0037(11) 0.0080(10) 0.0010(10)
C(1) 0.0316(14) 0.0231(16) 0.0218(13) -0.0032(12) 0.0045(12) -0.0010(12)
C(2) 0.0338(15) 0.0244(17) 0.0292(14) 0.0008(12) 0.0075(13) -0.0001(12)
C(3) 0.0336(15) 0.0221(18) 0.0305(14) 0.0020(13) 0.0087(12) -0.0013(12)
C(4) 0.0365(16) 0.0205(17) 0.0248(13) -0.0012(12) 0.0087(12) -0.0023(12)
C(5) 0.0339(15) 0.0191(16) 0.0221(13) -0.0049(13) 0.0059(11) -0.0012(12)
C(6) 0.0264(13) 0.0207(16) 0.0215(14) -0.0047(12) 0.0068(12) -0.0061(12)
C(7) 0.0339(14) 0.0203(16) 0.0238(13) -0.0016(12) 0.0080(12) -0.0009(12)
C(12) 0.052(2) 0.067(3) 0.050(2) -0.0226(19) 0.0154(17) -0.0153(19)
C(13) 0.059(2) 0.058(3) 0.0342(16) 0.0223(19) -0.0054(15) -0.0030(18)
C(14) 0.0333(16) 0.0336(19) 0.0319(16) -0.0002(14) 0.0004(13) -0.0068(14)
C(15) 0.0477(19) 0.042(2) 0.0439(18) 0.0025(16) 0.0030(16) -0.0142(16)
C(16) 0.0370(16) 0.057(2) 0.0443(17) -0.0053(17) 0.0128(15) -0.0103(17)
C(17) 0.061(2) 0.034(2) 0.061(2) 0.0142(18) -0.0083(18) 0.0008(17)
C(21) 0.0367(16) 0.042(2) 0.0383(17) 0.0075(14) 0.0011(14) 0.0003(14)
C(51) 0.0322(15) 0.0281(19) 0.0208(14) 0.0006(13) 0.0012(12) -0.0034(12)
C(52) 0.0345(16) 0.036(2) 0.0245(14) -0.0001(14) 0.0034(13) -0.0031(13)
C(53) 0.0382(17) 0.045(2) 0.0283(15) 0.0079(16) 0.0046(14) -0.0042(15)
C(54) 0.057(2) 0.034(2) 0.0349(17) 0.0106(16) 0.0061(16) 0.0037(14)
C(55) 0.049(2) 0.047(2) 0.053(2) 0.0066(17) 0.0221(17) 0.0179(17)
C(56) 0.0375(17) 0.038(2) 0.0396(17) 0.0101(15) 0.0175(14) 0.0109(15)
C(63) 0.0339(16) 0.0195(17) 0.0276(15) -0.0001(13) 0.0050(13) 0.0008(12)
C(64) 0.0358(17) 0.0256(18) 0.0284(15) 0.0067(13) 0.0014(13) -0.0033(13)
C(65) 0.0311(15) 0.0227(17) 0.0236(14) 0.0018(13) 0.0020(12) -0.0051(12)
C(631) 0.0402(17) 0.0259(17) 0.0435(17) -0.0035(14) 0.0090(14) 0.0032(14)
C(651) 0.0307(15) 0.042(2) 0.0397(16) 0.0021(14) 0.0107(14) -0.0072(14)

loop_
_atom_type_symbol
_atom_type_radius_bond
S 1.02
Si 1.11
O 0.73
N 0.75
C 0.77
H 0.32

loop_
_geom_angle_atom_site_label_1
_geom_angle_atom_site_label_2
_geom_angle_atom_site_label_3
_geom_angle
O(52) S(5) O(51) 118.90(12)
O(52) S(5) C(51) 108.86(12)
O(51) S(5) C(51) 108.13(12)
O(52) S(5) C(5) 108.36(11)
O(51) S(5) C(5) 108.26(11)
C(51) S(5) C(5) 103.22(13)
O(11) Si(1) C(12) 110.96(12)
O(11) Si(1) C(13) 103.49(13)
C(12) Si(1) C(13) 110.62(17)
O(11) Si(1) C(14) 111.61(11)
C(12) Si(1) C(14) 109.82(15)
C(13) Si(1) C(14) 110.20(13)
C(1) O(11) Si(1) 128.06(17)
C(3) O(31) H(31) 106(2)
C(65) N(61) N(62) 111.1(2)
C(65) N(61) C(6) 128.9(2)
N(62) N(61) C(6) 119.9(2)
C(63) N(62) N(61) 105.5(2)
O(11) C(1) C(7) 106.50(19)
O(11) C(1) C(2) 108.6(2)
C(7) C(1) C(2) 113.0(2)
C(1) C(2) C(3) 113.9(2)
C(1) C(2) C(21) 111.4(2)
C(3) C(2) C(21) 107.6(2)
O(31) C(3) C(4) 107.8(2)
O(31) C(3) C(2) 112.1(2)
C(4) C(3) C(2) 118.0(2)
C(5) C(4) C(3) 130.0(2)
C(4) C(5) C(6) 128.2(2)
C(4) C(5) S(5) 117.33(19)
C(6) C(5) S(5) 114.41(18)
N(61) C(6) C(5) 110.64(19)
N(61) C(6) C(7) 111.7(2)
C(5) C(6) C(7) 114.9(2)
C(1) C(7) C(6) 117.6(2)
C(16) C(14) C(17) 109.3(3)
C(16) C(14) C(15) 108.2(2)
C(17) C(14) C(15) 108.2(3)
C(16) C(14) Si(1) 111.4(2)
C(17) C(14) Si(1) 110.81(19)
C(15) C(14) Si(1) 108.83(19)
C(56) C(51) C(52) 121.1(3)
C(56) C(51) S(5) 118.9(2)
C(52) C(51) S(5) 120.0(2)
C(53) C(52) C(51) 119.0(2)
C(52) C(53) C(54) 120.4(3)
C(53) C(54) C(55) 120.0(3)
C(56) C(55) C(54) 120.2(3)
C(55) C(56) C(51) 119.2(3)
N(62) C(63) C(64) 110.6(2)
N(62) C(63) C(631) 120.4(2)
C(64) C(63) C(631) 129.0(3)
C(65) C(64) C(63) 106.0(2)
N(61) C(65) C(64) 106.8(2)
N(61) C(65) C(651) 122.7(2)
C(64) C(65) C(651) 130.4(2)

loop_
_geom_bond_atom_site_label_1
_geom_bond_atom_site_label_2
_geom_bond_distance
S(5) O(52) 1.4470(18)
S(5) O(51) 1.4532(18)
S(5) C(51) 1.767(3)
S(5) C(5) 1.778(2)
Si(1) O(11) 1.6596(18)
Si(1) C(12) 1.856(3)
Si(1) C(13) 1.863(3)
Si(1) C(14) 1.883(3)
O(11) C(1) 1.441(3)
O(31) C(3) 1.432(3)
O(31) H(31) 0.83(3)
N(61) C(65) 1.361(3)
N(61) N(62) 1.375(3)
N(61) C(6) 1.460(3)
N(62) C(63) 1.330(3)
C(1) C(7) 1.531(3)
C(1) C(2) 1.534(3)
C(2) C(3) 1.539(3)
C(2) C(21) 1.542(4)
C(3) C(4) 1.513(3)
C(4) C(5) 1.326(3)
C(5) C(6) 1.517(3)
C(6) C(7) 1.531(3)
C(14) C(16) 1.531(4)
C(14) C(17) 1.537(4)
C(14) C(15) 1.546(4)
C(51) C(56) 1.386(3)
C(51) C(52) 1.393(3)
C(52) C(53) 1.373(4)
C(53) C(54) 1.389(4)
C(54) C(55) 1.389(4)
C(55) C(56) 1.373(4)
C(63) C(64) 1.408(3)
C(63) C(631) 1.498(4)
C(64) C(65) 1.371(4)
C(65) C(651) 1.502(3)

loop_
_geom_hbond_atom_site_label_D
_geom_hbond_atom_site_label_H
_geom_hbond_atom_site_label_A
_geom_hbond_distance_DH
_geom_hbond_distance_HA
_geom_hbond_distance_DA
_geom_hbond_angle_DHA
O(31) H(31) N(62) 0.83(3) 1.93(3) 2.749(4) 171(3)

loop_
_geom_torsion_atom_site_label_1
_geom_torsion_atom_site_label_2
_geom_torsion_atom_site_label_3
_geom_torsion_atom_site_label_4
_geom_torsion
C(12) Si(1) O(11) C(1) -41.8(2)
C(13) Si(1) O(11) C(1) -160.5(2)
C(14) Si(1) O(11) C(1) 81.1(2)
C(65) N(61) N(62) C(63) -0.2(3)
C(6) N(61) N(62) C(63) -178.9(2)
Si(1) O(11) C(1) C(7) -111.1(2)
Si(1) O(11) C(1) C(2) 126.9(2)
O(11) C(1) C(2) C(3) -171.2(2)
C(7) C(1) C(2) C(3) 70.9(3)
O(11) C(1) C(2) C(21) -49.3(3)
C(7) C(1) C(2) C(21) -167.2(2)
C(1) C(2) C(3) O(31) 61.9(3)
C(21) C(2) C(3) O(31) -62.0(3)
C(1) C(2) C(3) C(4) -64.3(3)
C(21) C(2) C(3) C(4) 171.7(2)
O(31) C(3) C(4) C(5) -81.4(3)
C(2) C(3) C(4) C(5) 46.9(4)
C(3) C(4) C(5) C(6) -4.8(5)
C(3) C(4) C(5) S(5) 172.8(2)
O(52) S(5) C(5) C(4) 1.3(2)
O(51) S(5) C(5) C(4) 131.5(2)
C(51) S(5) C(5) C(4) -114.1(2)
O(52) S(5) C(5) C(6) 179.23(18)
O(51) S(5) C(5) C(6) -50.6(2)
C(51) S(5) C(5) C(6) 63.9(2)
C(65) N(61) C(6) C(5) 138.4(2)
N(62) N(61) C(6) C(5) -43.1(3)
C(65) N(61) C(6) C(7) -92.2(3)
N(62) N(61) C(6) C(7) 86.3(2)
C(4) C(5) C(6) N(61) 87.9(3)
S(5) C(5) C(6) N(61) -89.9(2)
C(4) C(5) C(6) C(7) -39.8(4)
S(5) C(5) C(6) C(7) 142.50(19)
O(11) C(1) C(7) C(6) 164.2(2)
C(2) C(1) C(7) C(6) -76.6(3)
N(61) C(6) C(7) C(1) -59.4(3)
C(5) C(6) C(7) C(1) 67.7(3)
O(11) Si(1) C(14) C(16) 48.3(2)
C(12) Si(1) C(14) C(16) 171.8(2)
C(13) Si(1) C(14) C(16) -66.1(2)
O(11) Si(1) C(14) C(17) -73.6(2)
C(12) Si(1) C(14) C(17) 49.9(2)
C(13) Si(1) C(14) C(17) 172.0(2)
O(11) Si(1) C(14) C(15) 167.45(19)
C(12) Si(1) C(14) C(15) -69.1(2)
C(13) Si(1) C(14) C(15) 53.0(2)
O(52) S(5) C(51) C(56) -48.7(2)
O(51) S(5) C(51) C(56) -179.2(2)
C(5) S(5) C(51) C(56) 66.3(2)
O(52) S(5) C(51) C(52) 132.2(2)
O(51) S(5) C(51) C(52) 1.8(2)
C(5) S(5) C(51) C(52) -112.8(2)
C(56) C(51) C(52) C(53) 1.2(4)
S(5) C(51) C(52) C(53) -179.7(2)
C(51) C(52) C(53) C(54) -0.7(4)
C(52) C(53) C(54) C(55) -1.2(4)
C(53) C(54) C(55) C(56) 2.7(5)
C(54) C(55) C(56) C(51) -2.2(5)
C(52) C(51) C(56) C(55) 0.3(4)
S(5) C(51) C(56) C(55) -178.8(2)
N(61) N(62) C(63) C(64) 0.7(3)
N(61) N(62) C(63) C(631) -178.3(2)
N(62) C(63) C(64) C(65) -1.0(3)
C(631) C(63) C(64) C(65) 177.9(3)
N(62) N(61) C(65) C(64) -0.5(3)
C(6) N(61) C(65) C(64) 178.1(2)
N(62) N(61) C(65) C(651) -178.1(2)
C(6) N(61) C(65) C(651) 0.5(4)
C(63) C(64) C(65) N(61) 0.9(3)
C(63) C(64) C(65) C(651) 178.2(3)

loop_
_cod_related_entry_id
_cod_related_entry_database
_cod_related_entry_code
1 ChemSpider 21199806
